data_1521025
loop_
_publ_author_name
'Fiscus, J.E.'
'zur Loye, H.C.'

_publ_section_title
;
 Synthesis of Sr2 Pr O4: a Pr(4+)-containing oxide in the Sr2 Pb O4
 structure type
;
_journal_name_full 'Journal of Alloys Compd.'
_journal_page_first 141
_journal_page_last 145
_journal_volume 306
_journal_year 2000
_chemical_formula_sum 'O4 Pr Sr2'
_chemical_name_systematic 'Sr2 Pr O4'
_space_group_IT_number 55
_symmetry_space_group_name_Hall '-P 2 2ab'
_symmetry_space_group_name_H-M 'P b a m'
_cell_angle_alpha 90
_cell_angle_beta 90
_cell_angle_gamma 90
_cell_formula_units_Z 2
_cell_length_a 6.12382
_cell_length_b 10.28083
_cell_length_c 3.58963
_cell_volume 225.996
_citation_journal_id_ASTM JALCEU
_cod_data_source_file Fiscus_JALCEU_2000_1362.cif
_cod_data_source_block O4Pr1Sr2
_cod_original_cell_volume 225.9957
_cod_original_formula_sum 'O4 Pr1 Sr2'
_cod_database_code 1521025

loop_
_symmetry_equiv_pos_as_xyz
x,y,z
-x,-y,z
x+1/2,-y+1/2,-z
-x+1/2,y+1/2,-z
-x,-y,-z
x,y,-z
-x-1/2,y-1/2,z
x-1/2,-y-1/2,z

loop_
_atom_site_label
_atom_site_type_symbol
_atom_site_fract_x
_atom_site_fract_y
_atom_site_fract_z
_atom_site_occupancy
_atom_site_U_iso_or_equiv
O2 O-2 0.355 0.3089 0 1 0.0
Sr1 Sr+2 0.0643 0.32083 0.5 1 0.0
Pr1 Pr+4 0 0 0 1 0.0
O1 O-2 0.2291 0.0469 0.5 1 0.0
